data_4128474
loop_
_publ_author_name
'Arz, Marius I.'
'Annibale, Vincent T.'
'Kelly, Nicole L.'
'Hanna, John V.'
'Manners, Ian'

_publ_section_title
;
 Ring-Opening Polymerization of Cyclic Phosphonates: Access to Inorganic
 Polymers with a P<sup>V</sup>-O Main Chain.
;
_journal_issue 7
_journal_name_full 'Journal of the American Chemical Society'
_journal_page_first 2894
_journal_page_last 2899
_journal_paper_doi 10.1021/jacs.8b13435
_journal_volume 141
_journal_year 2019
_chemical_formula_moiety 'C9 H11 Cl2 O P'
_chemical_formula_sum 'C9 H11 Cl2 O P'
_chemical_formula_weight 237.05
_space_group_crystal_system monoclinic
_space_group_IT_number 11
_space_group_name_Hall '-P 2yb'
_space_group_name_H-M_alt 'P 1 21/m 1'
_atom_sites_solution_hydrogens geom
_atom_sites_solution_primary dual
_audit_creation_date 2018-04-05
_audit_creation_method
;
Olex2 1.2
(compiled 2017.08.10 svn.r3458 for OlexSys, GUI svn.r5381)
;
_cell_angle_alpha 90
_cell_angle_beta 109.579(8)
_cell_angle_gamma 90
_cell_formula_units_Z 2
_cell_length_a 8.0851(9)
_cell_length_b 6.8766(7)
_cell_length_c 10.0457(11)
_cell_measurement_reflns_used 2937
_cell_measurement_temperature 100(2)
_cell_measurement_theta_max 27.87
_cell_measurement_theta_min 2.67
_cell_volume 526.23(10)
_computing_cell_refinement 'SAINT v8.37A (Bruker, 2015)'
_computing_data_collection 'Bruker Apex suite'
_computing_data_reduction 'SAINT v8.37A (Bruker, 2015)'
_computing_molecular_graphics 'Olex2 (Dolomanov et al., 2009)'
_computing_publication_material 'Olex2 (Dolomanov et al., 2009)'
_computing_structure_refinement 'ShelXL (Sheldrick, 2015)'
_computing_structure_solution 'ShelXT (Sheldrick, 2015)'
_diffrn_ambient_temperature 100(2)
_diffrn_detector 'Bruker area detector'
_diffrn_detector_type 'CCD area detector'
_diffrn_measured_fraction_theta_full 1.000
_diffrn_measured_fraction_theta_max 1.000
_diffrn_measurement_device 'Bruker Apex II kappa CCD area detector'
_diffrn_measurement_device_type 'Bruker APEX-II CCD'
_diffrn_measurement_method '\f and \w scans'
_diffrn_radiation_monochromator graphite
_diffrn_radiation_type MoK\a
_diffrn_radiation_wavelength 0.71073
_diffrn_reflns_av_R_equivalents 0.0388
_diffrn_reflns_av_unetI/netI 0.0243
_diffrn_reflns_Laue_measured_fraction_full 1.000
_diffrn_reflns_Laue_measured_fraction_max 1.000
_diffrn_reflns_limit_h_max 10
_diffrn_reflns_limit_h_min -10
_diffrn_reflns_limit_k_max 9
_diffrn_reflns_limit_k_min -9
_diffrn_reflns_limit_l_max 13
_diffrn_reflns_limit_l_min -13
_diffrn_reflns_number 8511
_diffrn_reflns_point_group_measured_fraction_full 1.000
_diffrn_reflns_point_group_measured_fraction_max 1.000
_diffrn_reflns_theta_full 25.242
_diffrn_reflns_theta_max 27.884
_diffrn_reflns_theta_min 2.152
_diffrn_source 'fine-focus sealed tube'
_diffrn_standards_number 0
_exptl_absorpt_coefficient_mu 0.725
_exptl_absorpt_correction_T_max 0.7456
_exptl_absorpt_correction_T_min 0.5261
_exptl_absorpt_correction_type multi-scan
_exptl_absorpt_process_details
'SADABS-2014/5 (Bruker,2014/5) was used for absorption correction. wR2(int) was 0.0673 before and 0.0395 after correction. The Ratio of minimum to maximum transmission is 0.7056. The \l/2 correction factor is Not present.'
_exptl_crystal_colour colourless
_exptl_crystal_colour_primary colourless
_exptl_crystal_density_diffrn 1.496
_exptl_crystal_description block
_exptl_crystal_F_000 244
_exptl_crystal_size_max 0.288
_exptl_crystal_size_mid 0.252
_exptl_crystal_size_min 0.193
_refine_diff_density_max 0.452
_refine_diff_density_min -0.299
_refine_diff_density_rms 0.060
_refine_ls_extinction_method none
_refine_ls_goodness_of_fit_ref 1.067
_refine_ls_hydrogen_treatment constr
_refine_ls_matrix_type full
_refine_ls_number_parameters 79
_refine_ls_number_reflns 1353
_refine_ls_number_restraints 0
_refine_ls_restrained_S_all 1.067
_refine_ls_R_factor_all 0.0361
_refine_ls_R_factor_gt 0.0281
_refine_ls_shift/su_max 0.000
_refine_ls_shift/su_mean 0.000
_refine_ls_structure_factor_coef Fsqd
_refine_ls_weighting_details 'w=1/[\s^2^(Fo^2^)+(0.0359P)^2^+0.1973P] where P=(Fo^2^+2Fc^2^)/3'
_refine_ls_weighting_scheme calc
_refine_ls_wR_factor_gt 0.0675
_refine_ls_wR_factor_ref 0.0705
_reflns_Friedel_coverage 0.000
_reflns_number_gt 1168
_reflns_number_total 1353
_reflns_threshold_expression 'I > 2\s(I)'
_cod_data_source_file ja8b13435_si_002.cif
_cod_data_source_block MesPOCl2
_cod_database_code 4128474
_shelx_shelxl_version_number 2017/1
_shelx_space_group_comment
;
The symmetry employed for this shelxl refinement is uniquely defined
by the following loop, which should always be used as a source of
symmetry information in preference to the above space-group names.
They are only intended as comments.
;
_shelx_estimated_absorpt_t_max 0.873
_shelx_estimated_absorpt_t_min 0.818
_olex2_refinement_description
;
1. Fixed Uiso
 At 1.2 times of:
  All C(H) groups
 At 1.5 times of:
  All C(H,H,H) groups
2. Others
 Fixed Sof: H7A(0.5) H7B(0.5) H7C(0.5) H8A(0.5) H8B(0.5) H8C(0.5) H9A(0.5)
 H9B(0.5) H9C(0.5)
3.a Aromatic/amide H refined with riding coordinates:
 C3(H3), C5(H5)
3.b Idealised Me refined as rotating group:
 C7(H7A,H7B,H7C), C8(H8A,H8B,H8C), C9(H9A,H9B,H9C)
;
_olex2_submission_special_instructions 'No special instructions were received'

loop_
_space_group_symop_operation_xyz
'x, y, z'
'-x, y+1/2, -z'
'-x, -y, -z'
'x, -y-1/2, z'

loop_
_atom_site_label
_atom_site_type_symbol
_atom_site_fract_x
_atom_site_fract_y
_atom_site_fract_z
_atom_site_U_iso_or_equiv
_atom_site_adp_type
_atom_site_occupancy
_atom_site_site_symmetry_order
_atom_site_calc_flag
_atom_site_refinement_flags_posn
_atom_site_refinement_flags_adp
_atom_site_refinement_flags_occupancy
_atom_site_disorder_assembly
_atom_site_disorder_group
Cl1 Cl 0.32724(5) 0.52197(6) 0.08036(4) 0.02143(13) Uani 1 1 d . . . . .
P1 P 0.43445(7) 0.750000 0.20732(6) 0.01513(14) Uani 1 2 d S T P . .
O1 O 0.6251(2) 0.750000 0.24372(17) 0.0242(4) Uani 1 2 d S T P . .
C1 C 0.3451(3) 0.750000 0.3483(2) 0.0136(4) Uani 1 2 d S T P . .
C2 C 0.4627(3) 0.750000 0.4898(2) 0.0135(4) Uani 1 2 d S T P . .
C3 C 0.3924(3) 0.750000 0.5984(2) 0.0144(4) Uani 1 2 d S T P . .
H3 H 0.470590 0.750000 0.693167 0.017 Uiso 1 2 calc RS T P . .
C4 C 0.2127(3) 0.750000 0.5748(2) 0.0158(4) Uani 1 2 d S T P . .
C5 C 0.0998(3) 0.750000 0.4353(2) 0.0165(4) Uani 1 2 d S T P . .
H5 H -0.023226 0.750000 0.417489 0.020 Uiso 1 2 calc RS T P . .
C6 C 0.1605(3) 0.750000 0.3212(2) 0.0158(4) Uani 1 2 d S T P . .
C7 C 0.6611(3) 0.750000 0.5338(2) 0.0162(4) Uani 1 2 d S T P . .
H7A H 0.699481 0.859157 0.488601 0.024 Uiso 0.5 1 calc GR . . A -1
H7B H 0.700785 0.627573 0.504655 0.024 Uiso 0.5 1 calc GR . . A -1
H7C H 0.711521 0.763270 0.636715 0.024 Uiso 0.5 1 calc GR . . A -1
C8 C 0.1457(3) 0.750000 0.6973(2) 0.0232(5) Uani 1 2 d S T P . .
H8A H 0.028298 0.691903 0.668049 0.035 Uiso 0.5 1 calc GR . . B -1
H8B H 0.139872 0.883969 0.728708 0.035 Uiso 0.5 1 calc GR . . B -1
H8C H 0.225304 0.674127 0.775155 0.035 Uiso 0.5 1 calc GR . . B -1
C9 C 0.0228(3) 0.750000 0.1753(3) 0.0283(6) Uani 1 2 d S T P . .
H9A H 0.052458 0.651306 0.116607 0.043 Uiso 0.5 1 calc GR . . C -1
H9B H 0.019052 0.878306 0.131907 0.043 Uiso 0.5 1 calc GR . . C -1
H9C H -0.092288 0.720388 0.182900 0.043 Uiso 0.5 1 calc GR . . C -1

loop_
_atom_site_aniso_label
_atom_site_aniso_U_11
_atom_site_aniso_U_22
_atom_site_aniso_U_33
_atom_site_aniso_U_23
_atom_site_aniso_U_13
_atom_site_aniso_U_12
Cl1 0.0223(2) 0.0211(2) 0.0210(2) -0.00462(15) 0.00751(15) 0.00096(14)
P1 0.0105(3) 0.0195(3) 0.0165(3) 0.000 0.0060(2) 0.000
O1 0.0118(8) 0.0384(10) 0.0241(9) 0.000 0.0081(6) 0.000
C1 0.0112(9) 0.0142(9) 0.0169(10) 0.000 0.0066(8) 0.000
C2 0.0105(9) 0.0107(9) 0.0183(10) 0.000 0.0035(8) 0.000
C3 0.0137(10) 0.0140(9) 0.0145(10) 0.000 0.0033(8) 0.000
C4 0.0164(10) 0.0148(10) 0.0181(11) 0.000 0.0083(9) 0.000
C5 0.0107(9) 0.0194(10) 0.0204(11) 0.000 0.0065(8) 0.000
C6 0.0108(10) 0.0185(10) 0.0184(11) 0.000 0.0052(8) 0.000
C7 0.0098(9) 0.0166(10) 0.0207(11) 0.000 0.0031(8) 0.000
C8 0.0186(11) 0.0329(13) 0.0211(12) 0.000 0.0105(9) 0.000
C9 0.0087(10) 0.0562(17) 0.0181(12) 0.000 0.0018(9) 0.000

loop_
_atom_type_symbol
_atom_type_description
_atom_type_scat_dispersion_real
_atom_type_scat_dispersion_imag
_atom_type_scat_source
C C 0.0033 0.0016 'International Tables Vol C Tables 4.2.6.8 and 6.1.1.4'
H H 0.0000 0.0000 'International Tables Vol C Tables 4.2.6.8 and 6.1.1.4'
Cl Cl 0.1484 0.1585 'International Tables Vol C Tables 4.2.6.8 and 6.1.1.4'
O O 0.0106 0.0060 'International Tables Vol C Tables 4.2.6.8 and 6.1.1.4'
P P 0.1023 0.0942 'International Tables Vol C Tables 4.2.6.8 and 6.1.1.4'

loop_
_geom_angle_atom_site_label_1
_geom_angle_atom_site_label_2
_geom_angle_atom_site_label_3
_geom_angle
_geom_angle_site_symmetry_1
_geom_angle_site_symmetry_3
Cl1 P1 Cl1 101.58(3) 4_575 .
O1 P1 Cl1 110.55(4) . 4_575
O1 P1 Cl1 110.55(4) . .
O1 P1 C1 118.25(10) . .
C1 P1 Cl1 107.28(4) . .
C1 P1 Cl1 107.28(4) . 4_575
C2 C1 P1 118.59(15) . .
C2 C1 C6 119.89(19) . .
C6 C1 P1 121.52(16) . .
C1 C2 C7 125.49(19) . .
C3 C2 C1 118.24(19) . .
C3 C2 C7 116.28(19) . .
C2 C3 H3 118.5 . .
C2 C3 C4 123.0(2) . .
C4 C3 H3 118.5 . .
C3 C4 C5 117.8(2) . .
C3 C4 C8 120.2(2) . .
C5 C4 C8 122.0(2) . .
C4 C5 H5 118.8 . .
C6 C5 C4 122.43(19) . .
C6 C5 H5 118.8 . .
C1 C6 C9 124.61(19) . .
C5 C6 C1 118.63(19) . .
C5 C6 C9 116.76(19) . .
C2 C7 H7A 109.5 . .
C2 C7 H7B 109.5 . .
C2 C7 H7C 109.5 . .
H7A C7 H7B 109.5 . .
H7A C7 H7C 109.5 . .
H7B C7 H7C 109.5 . .
C4 C8 H8A 109.5 . .
C4 C8 H8B 109.5 . .
C4 C8 H8C 109.5 . .
H8A C8 H8B 109.5 . .
H8A C8 H8C 109.5 . .
H8B C8 H8C 109.5 . .
C6 C9 H9A 109.5 . .
C6 C9 H9B 109.5 . .
C6 C9 H9C 109.5 . .
H9A C9 H9B 109.5 . .
H9A C9 H9C 109.5 . .
H9B C9 H9C 109.5 . .

loop_
_geom_bond_atom_site_label_1
_geom_bond_atom_site_label_2
_geom_bond_distance
Cl1 P1 2.0238(5)
P1 O1 1.4604(16)
P1 C1 1.793(2)
C1 C2 1.421(3)
C1 C6 1.425(3)
C2 C3 1.389(3)
C2 C7 1.515(3)
C3 H3 0.9500
C3 C4 1.391(3)
C4 C5 1.393(3)
C4 C8 1.502(3)
C5 H5 0.9500
C5 C6 1.389(3)
C6 C9 1.515(3)
C7 H7A 0.9800
C7 H7B 0.9800
C7 H7C 0.9800
C8 H8A 0.9800
C8 H8B 0.9800
C8 H8C 0.9800
C9 H9A 0.9800
C9 H9B 0.9800
C9 H9C 0.9800
